data_7226624
loop_
_publ_author_name
'Tang, Yongxing'
'Gao, Haixiang'
'Imler, Gregory H.'
'Parrish, Damon A.'
'Shreeve, Jean'ne M.'

_publ_section_title
;
 Energetic dinitromethyl group functionalized azofurazan and its
 azofurazanates
;
_journal_issue 94
_journal_name_full 'RSC Adv.'
_journal_page_first 91477
_journal_paper_doi 10.1039/C6RA22007J
_journal_volume 6
_journal_year 2016
_chemical_formula_moiety 'C6 H2 N10 O10'
_chemical_formula_sum 'C6 H2 N10 O10'
_chemical_formula_weight 374.18
_space_group_crystal_system monoclinic
_space_group_IT_number 14
_space_group_name_Hall '-P 2yn'
_space_group_name_H-M_alt 'P 1 21/n 1'
_symmetry_space_group_name_Hall '-P 2yn'
_symmetry_space_group_name_H-M 'P 1 21/n 1'
_atom_sites_solution_hydrogens geom
_audit_creation_method SHELXL-2014/7
_audit_update_record
;
2016-04-09 deposited with the CCDC.
2016-09-19 downloaded from the CCDC.
;
_cell_angle_alpha 90
_cell_angle_beta 94.006(2)
_cell_angle_gamma 90
_cell_formula_units_Z 2
_cell_length_a 7.3983(9)
_cell_length_b 7.6242(9)
_cell_length_c 11.7823(14)
_cell_measurement_reflns_used 2258
_cell_measurement_temperature 150(2)
_cell_measurement_theta_max 29.444
_cell_measurement_theta_min 3.155
_cell_volume 662.97(14)
_computing_cell_refinement 'Bruker APEX3 v2015.5-2 (Bruker, 2015)'
_computing_data_collection 'Bruker APEX3 v2015.5-2 (Bruker, 2015)'
_computing_data_reduction
;
Bruker SAINT v8.34A (Bruker, 2013), Bruker XPREP v2014/2 (Bruker, 2014)
;
_computing_molecular_graphics 'Bruker SHELXTL v2014/7 (Bruker, 2014)'
_computing_publication_material 'Bruker SHELXTL v2014/7 (Bruker, 2014)'
_computing_structure_refinement 'SHELXL-2014/7 (Sheldrick, 2014)'
_computing_structure_solution 'Bruker SHELXTL v2014/7 (Bruker, 2014)'
_diffrn_ambient_temperature 150(2)
_diffrn_measured_fraction_theta_full 0.992
_diffrn_measured_fraction_theta_max 0.958
_diffrn_measurement_device_type 'Bruker SMART APEX II CCD'
_diffrn_measurement_method '\w scans'
_diffrn_radiation_source 'fine focus sealed tube'
_diffrn_radiation_type MoK\a
_diffrn_radiation_wavelength 0.71073
_diffrn_reflns_av_R_equivalents 0.0386
_diffrn_reflns_av_unetI/netI 0.0387
_diffrn_reflns_Laue_measured_fraction_full 0.992
_diffrn_reflns_Laue_measured_fraction_max 0.958
_diffrn_reflns_limit_h_max 10
_diffrn_reflns_limit_h_min -9
_diffrn_reflns_limit_k_max 10
_diffrn_reflns_limit_k_min -10
_diffrn_reflns_limit_l_max 16
_diffrn_reflns_limit_l_min -15
_diffrn_reflns_number 6857
_diffrn_reflns_point_group_measured_fraction_full 0.992
_diffrn_reflns_point_group_measured_fraction_max 0.958
_diffrn_reflns_theta_full 25.242
_diffrn_reflns_theta_max 30.037
_diffrn_reflns_theta_min 3.155
_exptl_absorpt_coefficient_mu 0.178
_exptl_absorpt_correction_T_max 0.7460
_exptl_absorpt_correction_T_min 0.6494
_exptl_absorpt_correction_type multi-scan
_exptl_absorpt_process_details 'SADABS v2014/5 (Bruker, 2008)'
_exptl_crystal_colour white
_exptl_crystal_density_diffrn 1.874
_exptl_crystal_description plate
_exptl_crystal_F_000 376
_exptl_crystal_size_max 0.320
_exptl_crystal_size_mid 0.302
_exptl_crystal_size_min 0.060
_refine_diff_density_max 0.397
_refine_diff_density_min -0.218
_refine_diff_density_rms 0.051
_refine_ls_extinction_method none
_refine_ls_goodness_of_fit_ref 1.043
_refine_ls_hydrogen_treatment constr
_refine_ls_matrix_type full
_refine_ls_number_parameters 118
_refine_ls_number_reflns 1860
_refine_ls_number_restraints 0
_refine_ls_restrained_S_all 1.043
_refine_ls_R_factor_all 0.0706
_refine_ls_R_factor_gt 0.0418
_refine_ls_shift/su_max 0.000
_refine_ls_shift/su_mean 0.000
_refine_ls_structure_factor_coef Fsqd
_refine_ls_weighting_details 'w=1/[\s^2^(Fo^2^)+(0.0357P)^2^+0.1977P] where P=(Fo^2^+2Fc^2^)/3'
_refine_ls_weighting_scheme calc
_refine_ls_wR_factor_gt 0.0811
_refine_ls_wR_factor_ref 0.0903
_reflns_Friedel_coverage 0.000
_reflns_number_gt 1355
_reflns_number_total 1860
_reflns_threshold_expression 'I > 2\s(I)'
_cod_data_source_file c6ra22007j2.cif
_cod_data_source_block shrv403_0m
_cod_database_code 7226624
_shelx_shelxl_version_number 2014/7
_shelx_space_group_comment
;
The symmetry employed for this shelxl refinement is uniquely defined
by the following loop, which should always be used as a source of
symmetry information in preference to the above space-group names.
They are only intended as comments.
;
_shelx_estimated_absorpt_t_min 0.945
_shelx_estimated_absorpt_t_max 0.989

loop_
_space_group_symop_operation_xyz
'x, y, z'
'-x+1/2, y+1/2, -z+1/2'
'-x, -y, -z'
'x-1/2, -y-1/2, z-1/2'

loop_
_atom_site_label
_atom_site_type_symbol
_atom_site_fract_x
_atom_site_fract_y
_atom_site_fract_z
_atom_site_U_iso_or_equiv
_atom_site_adp_type
_atom_site_occupancy
_atom_site_site_symmetry_order
_atom_site_calc_flag
_atom_site_refinement_flags_posn
_atom_site_refinement_flags_adp
O1 O 0.43792(17) 0.96566(15) 0.83336(11) 0.0366(3) Uani 1 1 d . .
O2 O 0.38958(17) 0.76890(18) 0.70110(10) 0.0383(3) Uani 1 1 d . .
N3 N 0.38072(17) 0.82537(17) 0.79691(11) 0.0246(3) Uani 1 1 d . .
C4 C 0.2804(2) 0.71000(18) 0.87652(12) 0.0197(3) Uani 1 1 d . .
H4 H 0.3089 0.5838 0.8632 0.024 Uiso 1 1 calc R U
N5 N 0.34394(18) 0.76180(17) 0.99687(11) 0.0241(3) Uani 1 1 d . .
O6 O 0.49067(16) 0.70402(17) 1.03152(10) 0.0351(3) Uani 1 1 d . .
O7 O 0.24400(17) 0.85528(16) 1.04851(10) 0.0358(3) Uani 1 1 d . .
O8 O -0.16518(15) 0.84913(14) 0.77932(9) 0.0276(3) Uani 1 1 d . .
C8 C 0.0824(2) 0.74193(18) 0.85362(12) 0.0186(3) Uani 1 1 d . .
N9 N 0.02139(17) 0.86022(16) 0.78152(11) 0.0230(3) Uani 1 1 d . .
N11 N -0.21861(18) 0.72189(17) 0.85165(11) 0.0264(3) Uani 1 1 d . .
C12 C -0.0692(2) 0.65579(18) 0.89841(12) 0.0199(3) Uani 1 1 d . .
N13 N -0.07810(16) 0.52153(16) 0.97975(10) 0.0206(3) Uani 1 1 d . .

loop_
_atom_site_aniso_label
_atom_site_aniso_U_11
_atom_site_aniso_U_22
_atom_site_aniso_U_33
_atom_site_aniso_U_23
_atom_site_aniso_U_13
_atom_site_aniso_U_12
O1 0.0356(7) 0.0244(6) 0.0499(8) 0.0115(5) 0.0021(6) -0.0107(5)
O2 0.0401(7) 0.0523(8) 0.0240(6) 0.0082(6) 0.0115(5) -0.0018(6)
N3 0.0204(6) 0.0267(7) 0.0270(7) 0.0094(5) 0.0046(5) -0.0016(5)
C4 0.0249(8) 0.0171(7) 0.0175(7) 0.0020(5) 0.0057(6) -0.0054(6)
N5 0.0269(7) 0.0243(7) 0.0212(7) 0.0006(5) 0.0021(5) -0.0079(6)
O6 0.0298(7) 0.0448(7) 0.0294(7) 0.0047(5) -0.0062(5) -0.0011(5)
O7 0.0377(7) 0.0389(7) 0.0309(6) -0.0144(5) 0.0039(5) -0.0033(6)
O8 0.0254(6) 0.0296(6) 0.0279(6) 0.0055(5) 0.0020(5) 0.0012(5)
C8 0.0240(7) 0.0159(6) 0.0164(7) -0.0023(5) 0.0046(5) -0.0035(6)
N9 0.0229(7) 0.0227(6) 0.0234(7) -0.0013(5) 0.0015(5) -0.0016(5)
N11 0.0270(7) 0.0267(7) 0.0262(7) 0.0011(5) 0.0059(5) -0.0022(6)
C12 0.0227(7) 0.0185(7) 0.0192(7) -0.0038(5) 0.0052(6) -0.0032(6)
N13 0.0242(6) 0.0190(6) 0.0193(6) -0.0027(5) 0.0067(5) -0.0033(5)

loop_
_atom_type_symbol
_atom_type_description
_atom_type_scat_dispersion_real
_atom_type_scat_dispersion_imag
_atom_type_scat_source
C C 0.0033 0.0016 'International Tables Vol C Tables 4.2.6.8 and 6.1.1.4'
H H 0.0000 0.0000 'International Tables Vol C Tables 4.2.6.8 and 6.1.1.4'
N N 0.0061 0.0033 'International Tables Vol C Tables 4.2.6.8 and 6.1.1.4'
O O 0.0106 0.0060 'International Tables Vol C Tables 4.2.6.8 and 6.1.1.4'

loop_
_geom_angle_atom_site_label_1
_geom_angle_atom_site_label_2
_geom_angle_atom_site_label_3
_geom_angle
_geom_angle_site_symmetry_1
O2 N3 O1 126.83(13) .
O2 N3 C4 115.45(12) .
O1 N3 C4 117.66(12) .
C8 C4 N5 111.31(11) .
C8 C4 N3 108.08(11) .
N5 C4 N3 107.13(11) .
C8 C4 H4 110.1 .
N5 C4 H4 110.1 .
N3 C4 H4 110.1 .
O6 N5 O7 127.05(14) .
O6 N5 C4 115.55(12) .
O7 N5 C4 117.40(13) .
N11 O8 N9 111.32(11) .
N9 C8 C12 108.32(13) .
N9 C8 C4 121.61(12) .
C12 C8 C4 130.05(13) .
C8 N9 O8 105.73(11) .
C12 N11 O8 105.33(12) .
N11 C12 N13 119.42(13) .
N11 C12 C8 109.29(13) .
N13 C12 C8 131.29(14) .
N13 N13 C12 111.20(14) 3_567

loop_
_geom_bond_atom_site_label_1
_geom_bond_atom_site_label_2
_geom_bond_distance
_geom_bond_site_symmetry_2
O1 N3 1.2175(18) .
O2 N3 1.2142(17) .
N3 C4 1.5169(17) .
C4 C8 1.491(2) .
C4 N5 1.515(2) .
C4 H4 1.0000 .
N5 O6 1.2155(17) .
N5 O7 1.2197(17) .
O8 N11 1.3678(16) .
O8 N9 1.3814(17) .
C8 N9 1.2982(19) .
C8 C12 1.4319(19) .
N11 C12 1.302(2) .
C12 N13 1.4069(18) .
N13 N13 1.262(2) 3_567

loop_
_geom_torsion_atom_site_label_1
_geom_torsion_atom_site_label_2
_geom_torsion_atom_site_label_3
_geom_torsion_atom_site_label_4
_geom_torsion
_geom_torsion_site_symmetry_4
O2 N3 C4 C8 -81.46(15) .
O1 N3 C4 C8 96.08(15) .
O2 N3 C4 N5 158.50(13) .
O1 N3 C4 N5 -23.96(17) .
C8 C4 N5 O6 163.63(12) .
N3 C4 N5 O6 -78.42(15) .
C8 C4 N5 O7 -16.13(17) .
N3 C4 N5 O7 101.82(14) .
N5 C4 C8 N9 113.15(14) .
N3 C4 C8 N9 -4.23(18) .
N5 C4 C8 C12 -68.66(18) .
N3 C4 C8 C12 173.96(13) .
C12 C8 N9 O8 -0.52(15) .
C4 C8 N9 O8 178.02(12) .
N11 O8 N9 C8 0.12(15) .
N9 O8 N11 C12 0.36(15) .
O8 N11 C12 N13 178.96(11) .
O8 N11 C12 C8 -0.67(15) .
N9 C8 C12 N11 0.79(16) .
C4 C8 C12 N11 -177.59(14) .
N9 C8 C12 N13 -178.79(14) .
C4 C8 C12 N13 2.8(3) .
N11 C12 N13 N13 -176.88(15) 3_567
C8 C12 N13 N13 2.7(2) 3_567
